data_7039969
loop_
_publ_author_name
'Mei, Lei'
'Xie, Zhen-Ni'
'Hu, Kong-Qiu'
'Wang, Lin'
'Yuan, Li-Yong'
'Li, Zi-Jie'
'Chai, Zhi-Fang'
'Shi, Wei-Qun'

_publ_section_title
;
 First three-dimensional actinide polyrotaxane framework mediated by
 windmill-like six-connected oligomeric uranyl: dual roles of the
 pseudorotaxane precursor.
;
_journal_issue 34
_journal_name_full 'Dalton transactions (Cambridge, England : 2003)'
_journal_page_first 13304
_journal_page_last 13307
_journal_paper_doi 10.1039/c6dt02704k
_journal_volume 45
_journal_year 2016
_chemical_formula_sum 'C112 H121 N52 O38 U2'
_chemical_formula_weight 3279.66
_chemical_name_systematic
;
 ?
;
_space_group_crystal_system triclinic
_space_group_IT_number 2
_space_group_name_Hall '-P 1'
_space_group_name_H-M_alt 'P -1'
_symmetry_space_group_name_Hall '-P 1'
_symmetry_space_group_name_H-M 'P -1'
_atom_sites_solution_hydrogens mixed
_audit_creation_method SHELXL-2014
_audit_update_record
;
2016-07-13 deposited with the CCDC.
2016-07-14 downloaded from the CCDC.
;
_cell_angle_alpha 106.510(2)
_cell_angle_beta 105.257(3)
_cell_angle_gamma 105.879(2)
_cell_formula_units_Z 2
_cell_length_a 17.5238(6)
_cell_length_b 21.4858(5)
_cell_length_c 22.2555(7)
_cell_measurement_reflns_used 22840
_cell_measurement_temperature 296.44(10)
_cell_measurement_theta_max 27.9410
_cell_measurement_theta_min 3.2780
_cell_volume 7180.0(4)
_computing_cell_refinement
;
'CrysAlisPro Version 1.171.37.35 (Agilent Technologies 2014)'
;
_computing_data_collection
;
CrysAlisPro Version 1.171.37.35 (Agilent Technologies 2014)
;
_computing_data_reduction
;       
'CrysAlisPro Version 1.171.37.35 (Agilent Technologies 2014)'
;
_computing_molecular_graphics 'SHELXTL Ver. 6.10'
_computing_publication_material 'SHELXTL Ver. 6.10'
_computing_structure_refinement 'SHELXL-2014 (Sheldrick, 2014)'
_computing_structure_solution 'SHELXTL Ver. 6.10'
_diffrn_ambient_temperature 296.44(10)
_diffrn_detector_area_resol_mean 16.0450
_diffrn_measured_fraction_theta_full 0.972
_diffrn_measured_fraction_theta_max 0.998
_diffrn_measurement_device_type 'SuperNova, Dual, Eos'
_diffrn_radiation_type 'Mo K\a'
_diffrn_radiation_wavelength 0.71073
_diffrn_reflns_av_R_equivalents 0.0326
_diffrn_reflns_av_unetI/netI 0.0491
_diffrn_reflns_Laue_measured_fraction_full 0.972
_diffrn_reflns_Laue_measured_fraction_max 0.998
_diffrn_reflns_limit_h_max 20
_diffrn_reflns_limit_h_min -20
_diffrn_reflns_limit_k_max 25
_diffrn_reflns_limit_k_min -25
_diffrn_reflns_limit_l_max 26
_diffrn_reflns_limit_l_min -26
_diffrn_reflns_number 60006
_diffrn_reflns_point_group_measured_fraction_full 0.972
_diffrn_reflns_point_group_measured_fraction_max 0.998
_diffrn_reflns_theta_full 25.242
_diffrn_reflns_theta_max 25.000
_diffrn_reflns_theta_min 2.914
_diffrn_source 'SuperNova X-ray Source'
_exptl_absorpt_coefficient_mu 2.346
_exptl_absorpt_correction_T_max 1.00000
_exptl_absorpt_correction_T_min 0.74992
_exptl_absorpt_correction_type multi-scan
_exptl_crystal_colour yellow
_exptl_crystal_density_diffrn 1.517
_exptl_crystal_description block
_exptl_crystal_F_000 3290
_exptl_crystal_size_max 0.300
_exptl_crystal_size_mid 0.200
_exptl_crystal_size_min 0.100
_refine_diff_density_max 3.327
_refine_diff_density_min -1.694
_refine_diff_density_rms 0.121
_refine_ls_extinction_method none
_refine_ls_goodness_of_fit_ref 1.144
_refine_ls_hydrogen_treatment mixed
_refine_ls_matrix_type full
_refine_ls_number_parameters 1845
_refine_ls_number_reflns 25250
_refine_ls_number_restraints 20
_refine_ls_restrained_S_all 1.150
_refine_ls_R_factor_all 0.0569
_refine_ls_R_factor_gt 0.0434
_refine_ls_shift/su_max 0.003
_refine_ls_shift/su_mean 0.000
_refine_ls_structure_factor_coef Fsqd
_refine_ls_weighting_details 'w=1/[\s^2^(Fo^2^)+(0.0736P)^2^] where P=(Fo^2^+2Fc^2^)/3'
_refine_ls_weighting_scheme calc
_refine_ls_wR_factor_gt 0.1228
_refine_ls_wR_factor_ref 0.1296
_reflns_Friedel_coverage 0.000
_reflns_number_gt 19821
_reflns_number_total 25250
_reflns_threshold_expression 'I > 2\s(I)'
_cod_data_source_file c6dt02704k2.cif
_cod_data_source_block IHEP-URCP-2
_cod_depositor_comments 'Adding full bibliography for 7039969--7039970.cif.'
_cod_database_code 7039969
_shelx_space_group_comment
;
The symmetry employed for this shelxl refinement is uniquely defined
by the following loop, which should always be used as a source of
symmetry information in preference to the above space-group names.
They are only intended as comments.
;
_shelx_estimated_absorpt_t_min 0.540
_shelx_estimated_absorpt_t_max 0.799
_shelxl_version_number 2014-3

loop_
_space_group_symop_operation_xyz
'x, y, z'
'-x, -y, -z'

loop_
_atom_site_label
_atom_site_type_symbol
_atom_site_fract_x
_atom_site_fract_y
_atom_site_fract_z
_atom_site_U_iso_or_equiv
_atom_site_adp_type
_atom_site_occupancy
_atom_site_site_symmetry_order
_atom_site_calc_flag
_atom_site_refinement_flags_posn
_atom_site_refinement_flags_adp
U1 U 0.97026(2) 0.41888(2) 1.01540(2) 0.02185(7) Uani 1 1 d . .
U2 U 0.88931(2) 0.39834(2) 0.82440(2) 0.02367(7) Uani 1 1 d . .
O7 O 0.8789(3) 0.29179(18) 0.98268(18) 0.0351(10) Uani 1 1 d . .
O6 O 0.8834(2) 0.32603(18) 0.89988(17) 0.0314(9) Uani 1 1 d . .
O37 O 0.2698(3) -0.0397(3) 0.3247(2) 0.0594(13) Uani 1 1 d . .
O19 O 0.4970(3) 0.7238(2) 0.0964(2) 0.0492(12) Uani 1 1 d . .
O16 O 0.4691(3) 0.4880(2) 0.1896(2) 0.0503(12) Uani 1 1 d . .
O23 O 0.9757(3) 0.0391(2) 1.2080(2) 0.0491(12) Uani 1 1 d . .
O24 O 0.8240(3) -0.0860(2) 0.7826(2) 0.0470(11) Uani 1 1 d . .
N21 N 0.3966(3) 0.5593(3) 0.1705(3) 0.0408(13) Uani 1 1 d . .
O26 O 1.2532(4) 0.6118(3) 0.4809(3) 0.0659(15) Uani 1 1 d . .
O29 O 0.8674(3) 0.6385(2) 0.4481(2) 0.0518(12) Uani 1 1 d . .
O20 O 1.1186(3) 0.2301(2) 1.0282(2) 0.0430(11) Uani 1 1 d . .
O15 O 0.6526(3) 0.4955(2) 0.1954(2) 0.0439(11) Uani 1 1 d . .
O17 O 0.3029(3) 0.3739(2) 0.0459(2) 0.0525(12) Uani 1 1 d . .
O21 O 0.9129(3) 0.1693(2) 1.0160(2) 0.0421(10) Uani 1 1 d . .
O25 O 0.7599(3) -0.1783(2) 0.8743(2) 0.0453(11) Uani 1 1 d . .
O30 O 1.1243(3) 0.4647(2) 0.6904(2) 0.0521(12) Uani 1 1 d . .
O10 O 0.8693(3) 0.5063(2) 0.8252(2) 0.0446(11) Uani 1 1 d . .
N39 N 1.0443(3) 0.1748(3) 0.9134(2) 0.0398(12) Uani 1 1 d . .
O11 O 0.9908(3) 0.5977(2) 0.8814(2) 0.0399(10) Uani 1 1 d . .
N27 N 0.7715(3) 0.5980(2) 0.0383(3) 0.0395(12) Uani 1 1 d . .
O35 O 0.6017(4) -0.0337(3) 0.3358(2) 0.0679(16) Uani 1 1 d . .
N28 N 0.7642(3) 0.5042(2) 0.0793(2) 0.0346(11) Uani 1 1 d . .
O33 O 0.5924(3) 0.2437(2) 0.5893(2) 0.0575(13) Uani 1 1 d . .
N17 N 0.2958(3) 0.5717(2) 0.0263(2) 0.0326(11) Uani 1 1 d . .
O32 O 0.7388(4) 0.1654(3) 0.6168(3) 0.0683(15) Uani 1 1 d . .
O18 O 0.6839(3) 0.7302(2) 0.0988(3) 0.0560(13) Uani 1 1 d . .
N35 N 0.7904(3) 0.0845(3) 0.9300(2) 0.0397(12) Uani 1 1 d . .
N1 N 0.5900(4) 0.0904(3) 0.6554(2) 0.0498(15) Uani 1 1 d . .
H1A H 0.5654 0.0572 0.6684 0.060 Uiso 1 1 calc R U
H1B H 0.6415 0.0902 0.6580 0.060 Uiso 1 1 calc R U
C21 C 0.9132(4) 0.5694(3) 0.8431(3) 0.0337(14) Uani 1 1 d . .
O22 O 0.8351(3) 0.0863(2) 1.1016(2) 0.0567(13) Uani 1 1 d . .
O28 O 1.0440(4) 0.7218(3) 0.5937(3) 0.0728(16) Uani 1 1 d . .
O27 O 1.2484(3) 0.7121(2) 0.6145(2) 0.0613(14) Uani 1 1 d . .
C8 C 0.5991(5) 0.1597(3) 0.7012(3) 0.0513(19) Uani 1 1 d . .
H8A H 0.5431 0.1625 0.6924 0.062 Uiso 1 1 calc R U
H8B H 0.6341 0.1962 0.6915 0.062 Uiso 1 1 calc R U
N25 N 0.6797(3) 0.6141(3) 0.2380(3) 0.0391(12) Uani 1 1 d . .
O36 O 0.4403(4) 0.0292(3) 0.3020(2) 0.0651(15) Uani 1 1 d . .
N18 N 0.2800(3) 0.4777(2) 0.0669(2) 0.0349(12) Uani 1 1 d . .
C76 C 0.2369(4) 0.5114(3) 0.0289(3) 0.0341(13) Uani 1 1 d . .
H76 H 0.1931 0.5224 0.0446 0.041 Uiso 1 1 calc R U
O34 O 0.4094(4) 0.1732(3) 0.6129(2) 0.0664(15) Uani 1 1 d . .
N38 N 0.8597(3) 0.0320(3) 0.8071(2) 0.0395(12) Uani 1 1 d . .
N5 N 0.2892(4) 0.0813(3) 0.5316(3) 0.0539(15) Uani 1 1 d . .
N31 N 0.7663(3) -0.0326(3) 1.0641(2) 0.0423(13) Uani 1 1 d . .
N19 N 0.4092(3) 0.6561(3) 0.1321(3) 0.0404(13) Uani 1 1 d . .
O9 O 0.9433(7) 0.2191(5) 0.7813(4) 0.149(4) Uani 1 1 d . U
N11 N 0.4299(4) 0.1291(3) 0.3683(3) 0.0568(16) Uani 1 1 d . .
N6 N 0.3606(4) 0.1627(3) 0.5034(3) 0.0561(16) Uani 1 1 d . .
C60 C 0.8013(4) 0.5429(3) 0.0438(3) 0.0376(14) Uani 1 1 d . .
H60 H 0.8638 0.5598 0.0621 0.045 Uiso 1 1 calc R U
N46 N 1.1709(4) 0.5849(3) 0.7353(3) 0.0537(16) Uani 1 1 d . .
N44 N 1.2123(4) 0.6805(3) 0.6969(3) 0.0567(16) Uani 1 1 d . .
N32 N 0.7420(4) 0.0179(3) 0.9930(3) 0.0459(14) Uani 1 1 d . .
N20 N 0.5460(4) 0.7078(3) 0.1954(3) 0.0442(13) Uani 1 1 d . .
N10 N 0.6200(4) 0.2138(3) 0.4900(3) 0.0524(15) Uani 1 1 d . .
N37 N 0.7590(3) -0.0223(3) 0.8363(2) 0.0377(12) Uani 1 1 d . .
N29 N 0.8639(3) -0.0661(3) 1.1362(2) 0.0368(12) Uani 1 1 d . .
C27 C 0.9173(4) 0.6847(3) 0.8360(3) 0.0316(13) Uani 1 1 d . .
H27 H 0.9740 0.7045 0.8653 0.038 Uiso 1 1 calc R U
N36 N 0.8966(3) 0.1386(3) 0.9040(2) 0.0388(12) Uani 1 1 d . .
N40 N 1.0064(3) 0.0665(3) 0.8178(3) 0.0408(12) Uani 1 1 d . .
N33 N 0.7320(3) -0.1421(3) 0.9704(3) 0.0419(13) Uani 1 1 d . .
C3 C 0.7069(4) 0.2009(3) 0.9114(3) 0.0321(13) Uani 1 1 d . .
H3 H 0.7292 0.2112 0.9574 0.039 Uiso 1 1 calc R U
N26 N 0.7513(3) 0.5764(3) 0.1787(2) 0.0395(12) Uani 1 1 d . .
N30 N 0.8259(3) -0.1769(3) 1.0442(2) 0.0398(13) Uani 1 1 d . .
N34 N 0.7103(4) -0.0892(3) 0.9011(3) 0.0447(13) Uani 1 1 d . .
N3 N 0.9866(3) 0.3851(3) 0.5632(3) 0.0430(13) Uani 1 1 d . .
H3A H 1.0294 0.3753 0.5538 0.052 Uiso 1 1 calc R U
H3B H 1.0068 0.4139 0.6063 0.052 Uiso 1 1 calc R U
N23 N 0.6829(3) 0.7045(3) 0.1924(3) 0.0430(13) Uani 1 1 d . .
C6 C 0.6382(4) 0.1726(3) 0.7739(3) 0.0349(14) Uani 1 1 d . .
N41 N 1.3003(4) 0.5623(3) 0.5553(3) 0.0491(14) Uani 1 1 d . .
N4 N 1.5023(4) 0.6006(3) 0.9205(3) 0.0494(15) Uani 1 1 d . .
H4A H 1.5377 0.5878 0.9020 0.059 Uiso 1 1 calc R U
H4B H 1.4494 0.5757 0.8905 0.059 Uiso 1 1 calc R U
N16 N 0.7281(4) 0.0142(3) 0.4309(3) 0.0612(17) Uani 1 1 d . .
C61 C 0.7916(4) 0.5303(3) 0.1516(3) 0.0417(15) Uani 1 1 d . .
H61A H 0.8530 0.5555 0.1709 0.050 Uiso 1 1 calc R U
H61B H 0.7792 0.4909 0.1653 0.050 Uiso 1 1 calc R U
N2 N 0.9331(3) 0.8442(2) 0.8986(2) 0.0363(12) Uani 1 1 d . .
H2A H 0.9583 0.8299 0.9295 0.044 Uiso 1 1 calc R U
H2B H 0.8796 0.8354 0.8964 0.044 Uiso 1 1 calc R U
N43 N 1.3003(4) 0.6398(3) 0.6584(3) 0.0546(16) Uani 1 1 d . .
C74 C 0.3301(4) 0.6408(3) 0.0796(3) 0.0370(14) Uani 1 1 d . .
H74A H 0.3389 0.6756 0.0597 0.044 Uiso 1 1 calc R U
H74B H 0.2880 0.6451 0.0997 0.044 Uiso 1 1 calc R U
C2 C 0.7581(4) 0.2307(3) 0.8798(3) 0.0265(12) Uani 1 1 d . .
N24 N 0.7673(3) 0.6738(3) 0.1410(3) 0.0434(13) Uani 1 1 d . .
C24 C 0.7484(4) 0.6264(3) 0.7525(3) 0.0444(16) Uani 1 1 d . .
H24 H 0.6913 0.6067 0.7238 0.053 Uiso 1 1 calc R U
N12 N 0.5607(4) 0.1278(3) 0.3767(3) 0.0577(16) Uani 1 1 d . .
C1 C 0.8453(4) 0.2849(3) 0.9223(3) 0.0275(12) Uani 1 1 d . .
C13 C 0.9266(4) 0.2871(3) 0.6514(3) 0.0321(13) Uani 1 1 d . .
H13 H 0.8930 0.3124 0.6613 0.039 Uiso 1 1 calc R U
C110 C 0.9729(4) 0.1945(3) 0.9123(3) 0.0394(15) Uani 1 1 d . .
H11A H 0.9592 0.2105 0.8756 0.047 Uiso 1 1 calc R U
H11B H 0.9888 0.2337 0.9540 0.047 Uiso 1 1 calc R U
C14 C 0.9488(4) 0.2833(3) 0.5958(3) 0.0388(15) Uani 1 1 d . .
C7 C 0.7230(4) 0.2154(3) 0.8116(3) 0.0326(13) Uani 1 1 d . .
H7 H 0.7570 0.2342 0.7904 0.039 Uiso 1 1 calc R U
C28 C 0.9315(5) 0.8030(3) 0.8335(3) 0.0441(17) Uani 1 1 d . .
H28A H 0.9894 0.8093 0.8361 0.053 Uiso 1 1 calc R U
H28B H 0.9065 0.8194 0.7997 0.053 Uiso 1 1 calc R U
C72 C 0.4146(4) 0.6335(3) 0.1883(3) 0.0386(15) Uani 1 1 d . .
H72 H 0.3815 0.6497 0.2141 0.046 Uiso 1 1 calc R U
C22 C 0.8717(4) 0.6141(3) 0.8166(2) 0.0256(12) Uani 1 1 d . .
C42 C 1.3020(5) 0.4940(4) 0.5517(4) 0.0483(17) Uani 1 1 d . .
H42 H 1.3604 0.4955 0.5679 0.058 Uiso 1 1 calc R U
N7 N 0.2282(4) -0.0020(3) 0.4152(3) 0.0611(18) Uani 1 1 d . .
N22 N 0.5360(3) 0.6084(3) 0.2290(3) 0.0416(13) Uani 1 1 d . .
C4 C 0.6239(4) 0.1567(3) 0.8736(3) 0.0470(17) Uani 1 1 d . .
H4 H 0.5905 0.1358 0.8941 0.056 Uiso 1 1 calc R U
C23 C 0.7870(4) 0.5853(3) 0.7745(3) 0.0333(14) Uani 1 1 d . .
H23 H 0.7559 0.5378 0.7610 0.040 Uiso 1 1 calc R U
C26 C 0.8802(4) 0.7263(3) 0.8127(3) 0.0332(13) Uani 1 1 d . .
N48 N 0.9410(5) 0.6679(3) 0.6272(3) 0.0571(17) Uani 1 1 d . .
C49 C 1.1077(6) 0.5863(4) 0.7644(3) 0.063(2) Uani 1 1 d . .
H49A H 1.1336 0.6247 0.8082 0.075 Uiso 1 1 calc R U
H49B H 1.0884 0.5431 0.7716 0.075 Uiso 1 1 calc R U
N47 N 1.0747(4) 0.6872(3) 0.6819(3) 0.0554(16) Uani 1 1 d . .
N45 N 1.2423(4) 0.5374(3) 0.6812(3) 0.0479(14) Uani 1 1 d . .
N49 N 1.0331(4) 0.5944(3) 0.7233(3) 0.0554(16) Uani 1 1 d . .
C25 C 0.7938(5) 0.6964(3) 0.7725(3) 0.0463(17) Uani 1 1 d . .
H25 H 0.7665 0.7244 0.7591 0.056 Uiso 1 1 calc R U
C62 C 0.8061(5) 0.6662(3) 0.0912(3) 0.0491(17) Uani 1 1 d . .
H62A H 0.8007 0.7000 0.0709 0.059 Uiso 1 1 calc R U
H62B H 0.8666 0.6780 0.1139 0.059 Uiso 1 1 calc R U
N9 N 0.4905(4) 0.2115(3) 0.4855(3) 0.0540(15) Uani 1 1 d . .
C18 C 0.9182(5) 0.3195(3) 0.5518(3) 0.0486(18) Uani 1 1 d . .
H18A H 0.8972 0.2882 0.5049 0.058 Uiso 1 1 calc R U
H18B H 0.8711 0.3304 0.5607 0.058 Uiso 1 1 calc R U
C75 C 0.2733(4) 0.4135(3) 0.0271(3) 0.0412(15) Uani 1 1 d . .
C66 C 0.7311(4) 0.6763(3) 0.2343(3) 0.0463(17) Uani 1 1 d . .
H66 H 0.7668 0.7122 0.2794 0.056 Uiso 1 1 calc R U
C12 C 0.9537(4) 0.2536(3) 0.6928(3) 0.0344(14) Uani 1 1 d . .
N42 N 1.2504(4) 0.4612(3) 0.5832(3) 0.0490(15) Uani 1 1 d . .
C105 C 0.8156(4) -0.0309(3) 0.8063(3) 0.0408(16) Uani 1 1 d . .
C100 C 0.6860(4) -0.0525(3) 0.9538(3) 0.0421(15) Uani 1 1 d . .
H100 H 0.6263 -0.0572 0.9369 0.051 Uiso 1 1 calc R U
C11 C 0.9256(6) 0.2542(4) 0.7504(3) 0.058(2) Uani 1 1 d . .
C69 C 0.4672(4) 0.5461(3) 0.1953(3) 0.0383(14) Uani 1 1 d . .
C43 C 1.2583(5) 0.5611(4) 0.4941(4) 0.0550(19) Uani 1 1 d . .
C80 C 0.2854(4) 0.1189(4) 0.4417(3) 0.0540(19) Uani 1 1 d . .
H80 H 0.2527 0.1461 0.4276 0.065 Uiso 1 1 calc R U
C106 C 0.8714(4) 0.1349(3) 0.9560(3) 0.0364(14) Uani 1 1 d . .
C104 C 0.7382(4) 0.0737(3) 0.9692(3) 0.0439(15) Uani 1 1 d . .
H10C H 0.6794 0.0627 0.9419 0.053 Uiso 1 1 calc R U
H10D H 0.7564 0.1170 1.0077 0.053 Uiso 1 1 calc R U
C45 C 1.1742(5) 0.5230(4) 0.7013(3) 0.0459(17) Uani 1 1 d . .
C81 C 0.4263(5) 0.2251(4) 0.5090(4) 0.062(2) Uani 1 1 d . .
H81A H 0.3992 0.2483 0.4836 0.074 Uiso 1 1 calc R U
H81B H 0.4533 0.2571 0.5559 0.074 Uiso 1 1 calc R U
C9 C 0.5376(5) 0.0744(3) 0.5842(3) 0.0494(18) Uani 1 1 d . .
H9A H 0.4814 0.0739 0.5819 0.059 Uiso 1 1 calc R U
H9B H 0.5637 0.1118 0.5711 0.059 Uiso 1 1 calc R U
N13 N 0.7308(4) 0.1697(3) 0.5113(3) 0.0599(17) Uani 1 1 d . .
C63 C 0.6910(4) 0.5562(3) 0.2028(3) 0.0375(14) Uani 1 1 d . .
C41 C 1.2708(5) 0.4829(3) 0.6544(3) 0.0456(16) Uani 1 1 d . .
H41A H 1.3322 0.4994 0.6769 0.055 Uiso 1 1 calc R U
H41B H 1.2449 0.4428 0.6642 0.055 Uiso 1 1 calc R U
C44 C 1.3455(5) 0.6242(4) 0.6146(4) 0.057(2) Uani 1 1 d . .
H44A H 1.3628 0.6635 0.6013 0.068 Uiso 1 1 calc R U
H44B H 1.3971 0.6206 0.6401 0.068 Uiso 1 1 calc R U
C95 C 0.9483(4) -0.0245(3) 1.1793(3) 0.0373(14) Uani 1 1 d . .
N14 N 0.7833(4) 0.0963(3) 0.5458(3) 0.0550(15) Uani 1 1 d . U
C96 C 0.8500(4) -0.1395(3) 1.1162(3) 0.0365(14) Uani 1 1 d . .
H96 H 0.8101 -0.1632 1.1336 0.044 Uiso 1 1 calc R U
C73 C 0.3125(4) 0.5037(3) 0.1395(3) 0.0393(15) Uani 1 1 d . .
H73A H 0.3152 0.4653 0.1535 0.047 Uiso 1 1 calc R U
H73B H 0.2731 0.5211 0.1556 0.047 Uiso 1 1 calc R U
C53 C 1.0286(6) 0.6598(4) 0.7211(3) 0.061(2) Uani 1 1 d . .
H53 H 1.0462 0.6950 0.7664 0.073 Uiso 1 1 calc R U
C97 C 0.7976(4) -0.0395(3) 1.1284(3) 0.0408(15) Uani 1 1 d . .
H97A H 0.8183 0.0062 1.1643 0.049 Uiso 1 1 calc R U
H97B H 0.7501 -0.0701 1.1339 0.049 Uiso 1 1 calc R U
C19 C 0.9524(5) 0.4198(3) 0.5194(3) 0.0469(17) Uani 1 1 d . .
H19A H 0.9089 0.4334 0.5323 0.056 Uiso 1 1 calc R U
H19B H 0.9255 0.3863 0.4730 0.056 Uiso 1 1 calc R U
C108 C 0.8340(4) 0.0878(3) 0.8396(3) 0.0369(14) Uani 1 1 d . .
H108 H 0.8142 0.1101 0.8092 0.044 Uiso 1 1 calc R U
C48 C 1.2375(5) 0.6441(4) 0.7398(3) 0.060(2) Uani 1 1 d . .
H48 H 1.2706 0.6767 0.7867 0.072 Uiso 1 1 calc R U
C107 C 0.7622(4) 0.0485(3) 0.8575(3) 0.0399(15) Uani 1 1 d . .
H107 H 0.7078 0.0507 0.8340 0.048 Uiso 1 1 calc R U
C98 C 0.7415(4) -0.1972(3) 0.9946(3) 0.0404(15) Uani 1 1 d . .
H98A H 0.6992 -0.2092 1.0144 0.048 Uiso 1 1 calc R U
H98B H 0.7304 -0.2388 0.9565 0.048 Uiso 1 1 calc R U
C92 C 0.7845(5) 0.0825(4) 0.4795(4) 0.060(2) Uani 1 1 d . .
H92 H 0.8428 0.0922 0.4803 0.072 Uiso 1 1 calc R U
C65 C 0.7853(4) 0.6521(3) 0.1971(3) 0.0399(15) Uani 1 1 d . .
H65 H 0.8461 0.6736 0.2256 0.048 Uiso 1 1 calc R U
C85 C 0.4868(5) 0.1982(3) 0.4169(3) 0.055(2) Uani 1 1 d . .
H85 H 0.4756 0.2346 0.4020 0.065 Uiso 1 1 calc R U
C15 C 1.0026(5) 0.2477(4) 0.5835(4) 0.063(2) Uani 1 1 d . .
H15 H 1.0202 0.2464 0.5474 0.075 Uiso 1 1 calc R U
C99 C 0.7025(4) -0.0890(3) 1.0035(3) 0.0429(15) Uani 1 1 d . .
H99 H 0.6505 -0.1104 1.0108 0.052 Uiso 1 1 calc R U
C112 C 1.1127(4) 0.1969(3) 0.9718(3) 0.0362(14) Uani 1 1 d . .
C10 C 0.5278(5) 0.0070(3) 0.5353(3) 0.055(2) Uani 1 1 d . .
H10A H 0.5026 -0.0307 0.5485 0.066 Uiso 1 1 calc R U
H10B H 0.5836 0.0076 0.5361 0.066 Uiso 1 1 calc R U
N8 N 0.3023(4) 0.0773(3) 0.3859(3) 0.0540(15) Uani 1 1 d . .
C70 C 0.4847(4) 0.6979(3) 0.1371(3) 0.0401(15) Uani 1 1 d . .
C29 C 0.9778(4) 0.9208(3) 0.9214(3) 0.0345(14) Uani 1 1 d . .
H29A H 0.9503 0.9368 0.8882 0.041 Uiso 1 1 calc R U
H29B H 1.0363 0.9307 0.9240 0.041 Uiso 1 1 calc R U
C103 C 0.6935(4) -0.0805(3) 0.8359(3) 0.0432(16) Uani 1 1 d . .
H10E H 0.6873 -0.1232 0.8017 0.052 Uiso 1 1 calc R U
H10F H 0.6397 -0.0741 0.8234 0.052 Uiso 1 1 calc R U
C71 C 0.5123(4) 0.6673(3) 0.2303(3) 0.0400(15) Uani 1 1 d . .
H71 H 0.5241 0.6974 0.2767 0.048 Uiso 1 1 calc R U
C33 C 1.4852(5) 0.7403(4) 0.8612(4) 0.059(2) Uani 1 1 d . .
H33 H 1.4552 0.7553 0.8873 0.070 Uiso 1 1 calc R U
C68 C 0.6346(4) 0.7457(3) 0.2136(4) 0.0482(17) Uani 1 1 d . .
H68A H 0.6602 0.7695 0.2623 0.058 Uiso 1 1 calc R U
H68B H 0.6405 0.7814 0.1946 0.058 Uiso 1 1 calc R U
C111 C 1.0610(4) 0.1401(3) 0.8540(3) 0.0396(15) Uani 1 1 d . .
H111 H 1.0596 0.1656 0.8239 0.048 Uiso 1 1 calc R U
C5 C 0.5892(4) 0.1426(3) 0.8057(3) 0.0482(17) Uani 1 1 d . .
H5 H 0.5324 0.1128 0.7810 0.058 Uiso 1 1 calc R U
N51 N 0.8154(4) 0.6081(3) 0.5248(3) 0.0496(14) Uani 1 1 d . .
C91 C 0.7471(5) 0.1328(4) 0.4556(4) 0.061(2) Uani 1 1 d . .
H91 H 0.7880 0.1647 0.4447 0.073 Uiso 1 1 calc R U
N15 N 0.6733(4) 0.0859(3) 0.3967(3) 0.0541(15) Uani 1 1 d . .
C34 C 1.5222(4) 0.6953(3) 0.8743(3) 0.0459(17) Uani 1 1 d . .
C86 C 0.5763(5) 0.1983(4) 0.4211(4) 0.059(2) Uani 1 1 d . .
H86 H 0.6054 0.2337 0.4064 0.071 Uiso 1 1 calc R U
C54 C 0.9350(6) 0.6407(4) 0.6796(3) 0.057(2) Uani 1 1 d . .
H54 H 0.9064 0.6623 0.7067 0.069 Uiso 1 1 calc R U
C32 C 1.4903(5) 0.7651(4) 0.8102(4) 0.059(2) Uani 1 1 d . .
C50 C 1.1644(6) 0.7250(4) 0.7094(4) 0.069(2) Uani 1 1 d . .
H50A H 1.1823 0.7496 0.7576 0.082 Uiso 1 1 calc R U
H50B H 1.1777 0.7599 0.6900 0.082 Uiso 1 1 calc R U
C56 C 0.8697(6) 0.6731(4) 0.5820(4) 0.061(2) Uani 1 1 d . .
H56A H 0.8910 0.7089 0.5655 0.073 Uiso 1 1 calc R U
H56B H 0.8357 0.6880 0.6068 0.073 Uiso 1 1 calc R U
C77 C 0.3593(5) 0.1428(4) 0.5564(4) 0.0541(19) Uani 1 1 d . .
C64 C 0.7087(4) 0.7054(3) 0.1393(3) 0.0446(16) Uani 1 1 d . .
C102 C 0.7868(4) 0.0298(4) 1.0569(3) 0.0414(15) Uani 1 1 d . .
C39 C 1.5106(4) 0.5826(3) 0.9795(3) 0.0430(16) Uani 1 1 d . .
H39A H 1.4714 0.5962 0.9991 0.052 Uiso 1 1 calc R U
H39B H 1.5679 0.6108 1.0124 0.052 Uiso 1 1 calc R U
C30 C 0.9780(5) 0.9608(3) 0.9890(3) 0.0440(16) Uani 1 1 d . .
H30A H 1.0068 0.9457 1.0224 0.053 Uiso 1 1 calc R U
H30B H 0.9196 0.9501 0.9866 0.053 Uiso 1 1 calc R U
C16 C 1.0298(5) 0.2140(4) 0.6252(4) 0.059(2) Uani 1 1 d . .
H16 H 1.0640 0.1891 0.6159 0.071 Uiso 1 1 calc R U
C83 C 0.5695(5) 0.2247(3) 0.5279(4) 0.054(2) Uani 1 1 d . .
C101 C 0.7353(4) -0.1397(3) 0.9119(3) 0.0372(14) Uani 1 1 d . .
C37 C 1.5343(5) 0.7408(4) 0.7719(4) 0.063(2) Uani 1 1 d . .
H37 H 1.5387 0.7559 0.7373 0.075 Uiso 1 1 calc R U
C38 C 1.5198(6) 0.6732(3) 0.9332(4) 0.058(2) Uani 1 1 d . .
H38A H 1.5744 0.7005 0.9702 0.070 Uiso 1 1 calc R U
H38B H 1.4767 0.6854 0.9482 0.070 Uiso 1 1 calc R U
C87 C 0.7090(5) 0.2296(3) 0.5207(4) 0.057(2) Uani 1 1 d . .
H87A H 0.7399 0.2592 0.5023 0.069 Uiso 1 1 calc R U
H87B H 0.7275 0.2561 0.5687 0.069 Uiso 1 1 calc R U
C78 C 0.2671(5) 0.0080(4) 0.3711(4) 0.056(2) Uani 1 1 d . .
C57 C 0.7460(5) 0.5523(4) 0.5234(4) 0.0494(17) Uani 1 1 d . .
H57 H 0.7092 0.5701 0.5439 0.059 Uiso 1 1 calc R U
C109 C 0.9198(4) 0.0419(3) 0.7739(3) 0.0417(15) Uani 1 1 d . .
H10G H 0.9064 -0.0022 0.7381 0.050 Uiso 1 1 calc R U
H10H H 0.9131 0.0753 0.7534 0.050 Uiso 1 1 calc R U
C17 C 1.0066(4) 0.2177(3) 0.6795(3) 0.0458(16) Uani 1 1 d . .
H17 H 1.0260 0.1962 0.7078 0.055 Uiso 1 1 calc R U
C67 C 0.6172(4) 0.6109(4) 0.2701(3) 0.0458(16) Uani 1 1 d . .
H67A H 0.6071 0.5697 0.2813 0.055 Uiso 1 1 calc R U
H67B H 0.6408 0.6517 0.3120 0.055 Uiso 1 1 calc R U
C58 C 0.8160(5) 0.6003(3) 0.4623(3) 0.0460(17) Uani 1 1 d . .
C35 C 1.5664(5) 0.6741(4) 0.8356(4) 0.063(2) Uani 1 1 d . .
H35 H 1.5940 0.6445 0.8441 0.076 Uiso 1 1 calc R U
C84 C 0.4726(5) 0.0885(4) 0.3443(4) 0.056(2) Uani 1 1 d . .
C88 C 0.6208(6) 0.1099(4) 0.3534(4) 0.070(2) Uani 1 1 d . .
H88 H 0.6270 0.1129 0.3140 0.084 Uiso 1 1 calc R U
C94 C 0.7376(6) -0.0504(4) 0.4247(4) 0.064(2) Uani 1 1 d . .
H94A H 0.7972 -0.0432 0.4335 0.076 Uiso 1 1 calc R U
H94B H 0.7051 -0.0832 0.3784 0.076 Uiso 1 1 calc R U
C79 C 0.2337(5) 0.0627(3) 0.4624(4) 0.058(2) Uani 1 1 d . .
H79 H 0.1774 0.0641 0.4592 0.069 Uiso 1 1 calc R U
C20 C 1.0188(5) 0.4832(4) 0.5230(4) 0.0516(18) Uani 1 1 d . .
H20A H 1.0626 0.4700 0.5102 0.062 Uiso 1 1 calc R U
H20B H 1.0455 0.5171 0.5692 0.062 Uiso 1 1 calc R U
C47 C 1.2927(5) 0.6103(4) 0.7077(3) 0.0527(19) Uani 1 1 d . .
H47 H 1.3487 0.6218 0.7414 0.063 Uiso 1 1 calc R U
C36 C 1.5699(6) 0.6970(4) 0.7834(5) 0.078(3) Uani 1 1 d . .
H36 H 1.5982 0.6809 0.7562 0.093 Uiso 1 1 calc R U
C52 C 1.0219(6) 0.6961(4) 0.6317(3) 0.055(2) Uani 1 1 d . .
C90 C 0.6606(5) 0.0170(4) 0.3824(4) 0.0568(19) Uani 1 1 d . .
C46 C 1.2522(5) 0.6803(3) 0.6523(3) 0.0510(18) Uani 1 1 d . .
C40 C 1.4944(5) 0.5071(3) 0.9690(3) 0.0484(17) Uani 1 1 d . .
H40A H 1.4365 0.4786 0.9372 0.058 Uiso 1 1 calc R U
H40B H 1.5328 0.4928 0.9489 0.058 Uiso 1 1 calc R U
C82 C 0.3394(5) 0.1044(4) 0.3440(4) 0.062(2) Uani 1 1 d . .
H82A H 0.3169 0.0678 0.2994 0.074 Uiso 1 1 calc R U
H82B H 0.3219 0.1425 0.3396 0.074 Uiso 1 1 calc R U
C93 C 0.8246(5) 0.0696(4) 0.5921(4) 0.064(2) Uani 1 1 d . .
H93A H 0.8761 0.0669 0.5851 0.077 Uiso 1 1 calc R U
H93B H 0.8413 0.1023 0.6379 0.077 Uiso 1 1 calc R U
C89 C 0.7496(5) 0.1447(4) 0.5644(5) 0.063(2) Uani 1 1 d . U
O2 O 0.8797(2) 0.43081(19) 1.02943(18) 0.0310(9) Uani 1 1 d . .
O4 O 0.7813(2) 0.37226(19) 0.81796(18) 0.0314(9) Uani 1 1 d . .
O5 O 0.9497(3) 0.46498(17) 0.93398(17) 0.0312(9) Uani 1 1 d . .
O8 O 0.8790(3) 0.2893(2) 0.76232(19) 0.0407(10) Uani 1 1 d . .
O3 O 0.9933(3) 0.4262(2) 0.8232(2) 0.0461(11) Uani 1 1 d . .
O1W O 0.8302(3) 0.3919(3) 0.7088(2) 0.0444(11) Uani 1 1 d D .
O1 O 1.0591(2) 0.4001(2) 1.0035(2) 0.0352(9) Uani 1 1 d . .
O14 O 0.6777(3) 0.3919(2) 0.0571(2) 0.0508(12) Uani 1 1 d . .
O31 O 0.9434(3) 0.4780(3) 0.6748(2) 0.0604(14) Uani 1 1 d . .
N50 N 0.8991(4) 0.5643(3) 0.6556(3) 0.0523(15) Uani 1 1 d . .
C59 C 0.7111(4) 0.4371(3) 0.0382(3) 0.0372(14) Uani 1 1 d . .
N52 N 0.7755(4) 0.5074(3) 0.5527(3) 0.0539(15) Uani 1 1 d . .
C51 C 0.9574(6) 0.5396(4) 0.6835(3) 0.055(2) Uani 1 1 d . .
C55 C 0.8093(5) 0.5242(4) 0.6246(4) 0.057(2) Uani 1 1 d . .
H55A H 0.7799 0.5503 0.6460 0.069 Uiso 1 1 calc R U
H55B H 0.7977 0.4810 0.6324 0.069 Uiso 1 1 calc R U
O12 O 1.4521(6) 0.8325(5) 0.7501(5) 0.153(4) Uani 1 1 d . .
C31 C 1.4537(8) 0.8125(7) 0.7934(8) 0.117(5) Uani 1 1 d . .
O13 O 1.4191(10) 0.8362(7) 0.8377(8) 0.211(6) Uani 1 1 d . U
H1WA H 0.783(2) 0.394(3) 0.690(3) 0.04(2) Uiso 1 1 d D .
H1WB H 0.853(5) 0.421(3) 0.694(4) 0.08(3) Uiso 1 1 d D .

loop_
_atom_site_aniso_label
_atom_site_aniso_U_11
_atom_site_aniso_U_22
_atom_site_aniso_U_33
_atom_site_aniso_U_23
_atom_site_aniso_U_13
_atom_site_aniso_U_12
U1 0.02154(11) 0.01863(10) 0.02257(11) 0.00873(8) 0.00436(8) 0.00626(8)
U2 0.02382(12) 0.02268(11) 0.02263(11) 0.00875(9) 0.00678(9) 0.00771(9)
O7 0.037(2) 0.027(2) 0.030(2) 0.0147(17) -0.0010(18) 0.0070(18)
O6 0.038(2) 0.0208(18) 0.027(2) 0.0088(16) 0.0044(18) 0.0065(17)
O37 0.058(3) 0.058(3) 0.045(3) 0.007(2) 0.006(2) 0.020(3)
O19 0.056(3) 0.043(2) 0.060(3) 0.031(2) 0.028(2) 0.016(2)
O16 0.040(3) 0.048(3) 0.065(3) 0.028(2) 0.013(2) 0.022(2)
O23 0.051(3) 0.033(2) 0.055(3) 0.011(2) 0.015(2) 0.014(2)
O24 0.052(3) 0.035(2) 0.048(3) 0.007(2) 0.016(2) 0.018(2)
N21 0.033(3) 0.044(3) 0.052(3) 0.028(3) 0.010(2) 0.019(2)
O26 0.093(4) 0.062(3) 0.071(4) 0.047(3) 0.036(3) 0.043(3)
O29 0.069(3) 0.049(3) 0.058(3) 0.036(2) 0.034(3) 0.027(3)
O20 0.057(3) 0.036(2) 0.035(2) 0.014(2) 0.016(2) 0.016(2)
O15 0.040(3) 0.050(3) 0.046(3) 0.027(2) 0.015(2) 0.015(2)
O17 0.070(3) 0.056(3) 0.062(3) 0.041(3) 0.031(3) 0.044(3)
O21 0.051(3) 0.039(2) 0.031(2) 0.0106(19) 0.010(2) 0.016(2)
O25 0.044(3) 0.037(2) 0.045(3) 0.010(2) 0.012(2) 0.013(2)
O30 0.066(3) 0.047(3) 0.045(3) 0.021(2) 0.021(2) 0.020(3)
O10 0.052(3) 0.036(2) 0.058(3) 0.029(2) 0.022(2) 0.021(2)
N39 0.042(3) 0.043(3) 0.031(3) 0.015(2) 0.011(2) 0.012(3)
O11 0.042(3) 0.048(2) 0.038(2) 0.029(2) 0.009(2) 0.021(2)
N27 0.038(3) 0.033(3) 0.051(3) 0.023(2) 0.013(3) 0.014(2)
O35 0.072(4) 0.058(3) 0.044(3) 0.014(3) 0.000(3) 0.009(3)
N28 0.039(3) 0.037(3) 0.041(3) 0.022(2) 0.023(2) 0.019(2)
O33 0.057(3) 0.049(3) 0.047(3) 0.012(2) 0.002(2) 0.015(2)
N17 0.030(3) 0.038(3) 0.044(3) 0.027(2) 0.020(2) 0.017(2)
O32 0.063(4) 0.061(3) 0.054(3) 0.005(3) 0.008(3) 0.017(3)
O18 0.058(3) 0.046(3) 0.074(3) 0.037(3) 0.028(3) 0.018(2)
N35 0.045(3) 0.041(3) 0.034(3) 0.014(2) 0.014(2) 0.018(3)
N1 0.058(4) 0.043(3) 0.027(3) 0.003(2) -0.005(3) 0.017(3)
C21 0.044(4) 0.038(3) 0.031(3) 0.024(3) 0.017(3) 0.018(3)
O22 0.067(3) 0.048(3) 0.047(3) 0.014(2) 0.013(3) 0.021(3)
O28 0.096(5) 0.065(3) 0.075(4) 0.038(3) 0.038(3) 0.038(3)
O27 0.077(4) 0.055(3) 0.063(3) 0.034(3) 0.028(3) 0.026(3)
C8 0.071(5) 0.028(3) 0.032(3) 0.004(3) -0.003(3) 0.014(3)
N25 0.037(3) 0.044(3) 0.044(3) 0.020(2) 0.018(2) 0.020(2)
O36 0.079(4) 0.052(3) 0.052(3) 0.016(3) 0.015(3) 0.019(3)
N18 0.038(3) 0.035(3) 0.043(3) 0.024(2) 0.014(2) 0.021(2)
C76 0.031(3) 0.043(3) 0.047(4) 0.030(3) 0.020(3) 0.021(3)
O34 0.067(4) 0.060(3) 0.046(3) 0.011(3) 0.002(3) 0.014(3)
N38 0.043(3) 0.039(3) 0.034(3) 0.014(2) 0.010(2) 0.018(3)
N5 0.059(4) 0.052(3) 0.048(3) 0.019(3) 0.015(3) 0.022(3)
N31 0.046(3) 0.042(3) 0.036(3) 0.012(2) 0.009(2) 0.020(3)
N19 0.040(3) 0.045(3) 0.042(3) 0.024(3) 0.019(3) 0.013(3)
O9 0.284(10) 0.227(8) 0.120(5) 0.139(6) 0.140(6) 0.224(8)
N11 0.057(4) 0.048(3) 0.052(4) 0.020(3) 0.010(3) 0.010(3)
N6 0.054(4) 0.039(3) 0.053(4) 0.012(3) -0.002(3) 0.011(3)
C60 0.026(3) 0.043(3) 0.048(4) 0.023(3) 0.014(3) 0.012(3)
N46 0.077(5) 0.050(3) 0.038(3) 0.014(3) 0.025(3) 0.029(3)
N44 0.081(5) 0.051(3) 0.047(3) 0.021(3) 0.022(3) 0.036(3)
N32 0.056(4) 0.042(3) 0.046(3) 0.022(3) 0.020(3) 0.021(3)
N20 0.046(3) 0.034(3) 0.047(3) 0.016(2) 0.012(3) 0.013(3)
N10 0.044(4) 0.048(3) 0.049(4) 0.017(3) 0.008(3) 0.007(3)
N37 0.040(3) 0.037(3) 0.039(3) 0.013(2) 0.016(2) 0.020(2)
N29 0.034(3) 0.037(3) 0.042(3) 0.018(2) 0.014(2) 0.013(2)
C27 0.038(3) 0.028(3) 0.024(3) 0.005(2) 0.010(3) 0.011(3)
N36 0.043(3) 0.039(3) 0.032(3) 0.016(2) 0.010(2) 0.013(2)
N40 0.032(3) 0.036(3) 0.046(3) 0.013(2) 0.006(2) 0.013(2)
N33 0.044(3) 0.037(3) 0.039(3) 0.014(2) 0.010(3) 0.014(3)
C3 0.043(4) 0.029(3) 0.026(3) 0.011(2) 0.013(3) 0.015(3)
N26 0.036(3) 0.045(3) 0.043(3) 0.021(2) 0.019(2) 0.015(2)
N30 0.040(3) 0.038(3) 0.037(3) 0.017(2) 0.008(2) 0.011(2)
N34 0.050(3) 0.048(3) 0.039(3) 0.021(3) 0.013(3) 0.021(3)
N3 0.048(3) 0.045(3) 0.043(3) 0.027(3) 0.020(3) 0.016(3)
N23 0.040(3) 0.038(3) 0.053(3) 0.019(3) 0.016(3) 0.015(3)
C6 0.038(3) 0.022(3) 0.029(3) 0.004(2) 0.000(3) 0.006(3)
N41 0.067(4) 0.046(3) 0.054(3) 0.033(3) 0.027(3) 0.030(3)
N4 0.067(4) 0.033(3) 0.041(3) 0.022(2) 0.008(3) 0.011(3)
N16 0.055(4) 0.055(4) 0.059(4) 0.008(3) 0.014(3) 0.018(3)
C61 0.034(3) 0.052(4) 0.049(4) 0.030(3) 0.011(3) 0.024(3)
N2 0.042(3) 0.027(2) 0.037(3) 0.009(2) 0.017(2) 0.009(2)
N43 0.061(4) 0.056(4) 0.052(4) 0.031(3) 0.018(3) 0.022(3)
C74 0.043(4) 0.041(3) 0.053(4) 0.033(3) 0.027(3) 0.028(3)
C2 0.036(3) 0.017(2) 0.024(3) 0.006(2) 0.008(2) 0.011(2)
N24 0.044(3) 0.039(3) 0.052(3) 0.022(3) 0.022(3) 0.013(3)
C24 0.038(4) 0.049(4) 0.037(3) 0.013(3) 0.004(3) 0.016(3)
N12 0.068(4) 0.050(3) 0.052(4) 0.023(3) 0.014(3) 0.022(3)
C1 0.031(3) 0.021(3) 0.031(3) 0.010(2) 0.010(3) 0.012(2)
C13 0.041(3) 0.025(3) 0.034(3) 0.011(2) 0.018(3) 0.013(3)
C110 0.053(4) 0.035(3) 0.038(3) 0.024(3) 0.012(3) 0.022(3)
C14 0.046(4) 0.032(3) 0.039(3) 0.015(3) 0.021(3) 0.008(3)
C7 0.036(3) 0.023(3) 0.034(3) 0.008(2) 0.013(3) 0.008(3)
C28 0.076(5) 0.026(3) 0.037(3) 0.016(3) 0.029(3) 0.018(3)
C72 0.047(4) 0.046(4) 0.042(4) 0.028(3) 0.023(3) 0.029(3)
C22 0.033(3) 0.026(3) 0.021(3) 0.011(2) 0.010(2) 0.012(2)
C42 0.054(4) 0.060(4) 0.063(4) 0.042(4) 0.037(4) 0.036(4)
N7 0.058(4) 0.042(3) 0.060(4) 0.007(3) 0.006(3) 0.013(3)
N22 0.036(3) 0.047(3) 0.043(3) 0.020(3) 0.011(2) 0.018(3)
C4 0.039(4) 0.046(4) 0.047(4) 0.017(3) 0.019(3) 0.002(3)
C23 0.041(4) 0.028(3) 0.029(3) 0.014(2) 0.011(3) 0.009(3)
C26 0.046(4) 0.025(3) 0.032(3) 0.011(2) 0.015(3) 0.019(3)
N48 0.092(5) 0.049(3) 0.040(3) 0.020(3) 0.026(3) 0.037(4)
C49 0.092(6) 0.068(5) 0.030(4) 0.018(3) 0.025(4) 0.032(5)
N47 0.076(5) 0.059(4) 0.042(3) 0.019(3) 0.025(3) 0.038(4)
N45 0.062(4) 0.050(3) 0.038(3) 0.022(3) 0.018(3) 0.026(3)
N49 0.084(5) 0.056(4) 0.039(3) 0.022(3) 0.027(3) 0.035(4)
C25 0.068(5) 0.042(4) 0.048(4) 0.022(3) 0.021(4) 0.042(4)
C62 0.048(4) 0.037(4) 0.063(4) 0.026(3) 0.025(4) 0.007(3)
N9 0.059(4) 0.048(3) 0.048(4) 0.016(3) 0.009(3) 0.021(3)
C18 0.055(4) 0.048(4) 0.039(4) 0.023(3) 0.018(3) 0.006(3)
C75 0.034(3) 0.049(4) 0.053(4) 0.030(3) 0.025(3) 0.014(3)
C66 0.045(4) 0.041(4) 0.038(4) 0.014(3) 0.005(3) 0.005(3)
C12 0.039(3) 0.029(3) 0.035(3) 0.014(3) 0.012(3) 0.014(3)
N42 0.066(4) 0.051(3) 0.049(3) 0.034(3) 0.029(3) 0.026(3)
C105 0.037(4) 0.046(4) 0.025(3) 0.008(3) -0.007(3) 0.018(3)
C100 0.029(3) 0.050(4) 0.046(4) 0.018(3) 0.014(3) 0.013(3)
C11 0.100(6) 0.075(5) 0.044(4) 0.043(4) 0.045(4) 0.061(5)
C69 0.040(4) 0.041(4) 0.043(4) 0.023(3) 0.017(3) 0.019(3)
C43 0.069(5) 0.068(5) 0.059(5) 0.041(4) 0.039(4) 0.040(4)
C80 0.040(4) 0.050(4) 0.054(4) 0.017(3) -0.009(3) 0.019(3)
C106 0.045(4) 0.036(3) 0.039(4) 0.022(3) 0.014(3) 0.024(3)
C104 0.043(4) 0.042(4) 0.048(4) 0.012(3) 0.021(3) 0.020(3)
C45 0.059(5) 0.060(4) 0.026(3) 0.026(3) 0.015(3) 0.025(4)
C81 0.068(5) 0.040(4) 0.050(4) 0.003(3) 0.002(4) 0.017(4)
C9 0.052(4) 0.043(4) 0.027(3) 0.009(3) -0.008(3) 0.006(3)
N13 0.052(4) 0.048(3) 0.062(4) 0.008(3) 0.011(3) 0.015(3)
C63 0.031(3) 0.048(4) 0.034(3) 0.020(3) 0.006(3) 0.016(3)
C41 0.052(4) 0.052(4) 0.052(4) 0.038(3) 0.021(3) 0.028(3)
C44 0.050(4) 0.058(5) 0.068(5) 0.036(4) 0.023(4) 0.017(4)
C95 0.045(4) 0.038(3) 0.033(3) 0.019(3) 0.015(3) 0.015(3)
N14 0.049(3) 0.049(3) 0.057(4) 0.012(3) 0.013(3) 0.018(3)
C96 0.040(4) 0.030(3) 0.037(3) 0.018(3) 0.014(3) 0.004(3)
C73 0.038(4) 0.047(4) 0.053(4) 0.034(3) 0.024(3) 0.023(3)
C53 0.108(7) 0.049(4) 0.033(4) 0.010(3) 0.035(4) 0.037(5)
C97 0.050(4) 0.044(4) 0.038(3) 0.018(3) 0.022(3) 0.023(3)
C19 0.059(4) 0.051(4) 0.043(4) 0.032(3) 0.020(3) 0.024(3)
C108 0.039(3) 0.045(3) 0.033(3) 0.021(3) 0.009(3) 0.023(3)
C48 0.068(5) 0.052(4) 0.030(4) 0.007(3) 0.003(4) 0.004(4)
C107 0.042(4) 0.044(4) 0.037(3) 0.016(3) 0.011(3) 0.024(3)
C98 0.030(3) 0.030(3) 0.049(4) 0.013(3) 0.010(3) 0.000(3)
C92 0.048(4) 0.046(4) 0.073(5) 0.021(4) 0.012(4) 0.011(4)
C65 0.025(3) 0.032(3) 0.045(4) 0.006(3) 0.005(3) 0.003(3)
C85 0.081(6) 0.039(4) 0.040(4) 0.022(3) 0.010(4) 0.024(4)
C15 0.088(6) 0.052(4) 0.082(5) 0.031(4) 0.070(5) 0.031(4)
C99 0.032(3) 0.054(4) 0.044(4) 0.021(3) 0.014(3) 0.018(3)
C112 0.041(4) 0.027(3) 0.042(4) 0.022(3) 0.015(3) 0.006(3)
C10 0.083(6) 0.043(4) 0.028(3) 0.010(3) 0.004(4) 0.027(4)
N8 0.053(4) 0.050(4) 0.046(3) 0.012(3) 0.007(3) 0.018(3)
C70 0.049(4) 0.029(3) 0.052(4) 0.015(3) 0.025(3) 0.024(3)
C29 0.044(4) 0.024(3) 0.036(3) 0.010(2) 0.016(3) 0.013(3)
C103 0.044(4) 0.040(3) 0.034(3) 0.014(3) 0.003(3) 0.010(3)
C71 0.045(4) 0.037(3) 0.037(3) 0.010(3) 0.017(3) 0.017(3)
C33 0.067(5) 0.052(4) 0.071(5) 0.035(4) 0.029(4) 0.028(4)
C68 0.048(4) 0.027(3) 0.064(4) 0.012(3) 0.020(4) 0.013(3)
C111 0.053(4) 0.036(3) 0.037(3) 0.025(3) 0.017(3) 0.015(3)
C5 0.035(4) 0.046(4) 0.044(4) 0.015(3) 0.003(3) 0.001(3)
N51 0.070(4) 0.051(3) 0.044(3) 0.023(3) 0.029(3) 0.035(3)
C91 0.054(5) 0.051(4) 0.073(5) 0.023(4) 0.031(4) 0.006(4)
N15 0.055(4) 0.047(3) 0.053(4) 0.018(3) 0.013(3) 0.018(3)
C34 0.041(4) 0.044(4) 0.056(4) 0.029(3) 0.010(3) 0.017(3)
C86 0.078(6) 0.039(4) 0.061(5) 0.032(4) 0.021(4) 0.012(4)
C54 0.099(7) 0.063(5) 0.035(4) 0.023(3) 0.041(4) 0.047(5)
C32 0.050(5) 0.052(4) 0.070(5) 0.039(4) 0.007(4) 0.009(4)
C50 0.102(7) 0.052(4) 0.048(4) 0.016(4) 0.024(5) 0.029(5)
C56 0.102(7) 0.055(4) 0.056(4) 0.030(4) 0.044(5) 0.050(5)
C77 0.057(5) 0.048(4) 0.053(5) 0.019(4) 0.007(4) 0.026(4)
C64 0.032(4) 0.035(3) 0.056(4) 0.016(3) 0.014(3) 0.002(3)
C102 0.042(4) 0.049(4) 0.041(4) 0.020(3) 0.019(3) 0.022(3)
C39 0.051(4) 0.042(4) 0.042(4) 0.023(3) 0.020(3) 0.017(3)
C30 0.050(4) 0.027(3) 0.042(4) 0.003(3) 0.015(3) 0.009(3)
C16 0.069(5) 0.050(4) 0.102(6) 0.048(4) 0.059(5) 0.039(4)
C83 0.057(5) 0.028(3) 0.060(5) 0.022(3) -0.001(4) 0.008(3)
C101 0.025(3) 0.035(3) 0.038(4) 0.010(3) 0.003(3) 0.006(3)
C37 0.063(5) 0.062(5) 0.059(5) 0.032(4) 0.015(4) 0.015(4)
C38 0.084(6) 0.036(4) 0.064(5) 0.025(3) 0.034(4) 0.023(4)
C87 0.046(4) 0.038(4) 0.078(5) 0.020(4) 0.020(4) 0.006(3)
C78 0.046(4) 0.049(4) 0.052(5) 0.011(4) -0.004(4) 0.017(4)
C57 0.063(5) 0.059(4) 0.064(5) 0.040(4) 0.042(4) 0.044(4)
C109 0.045(4) 0.045(4) 0.028(3) 0.012(3) 0.008(3) 0.013(3)
C17 0.052(4) 0.034(3) 0.058(4) 0.022(3) 0.018(3) 0.023(3)
C67 0.039(4) 0.064(4) 0.040(4) 0.026(3) 0.013(3) 0.024(3)
C58 0.073(5) 0.042(4) 0.053(4) 0.030(3) 0.033(4) 0.043(4)
C35 0.072(5) 0.063(5) 0.093(6) 0.055(5) 0.049(5) 0.038(4)
C84 0.071(5) 0.056(5) 0.044(4) 0.033(4) 0.016(4) 0.018(4)
C88 0.090(7) 0.085(6) 0.058(5) 0.042(5) 0.037(5) 0.042(5)
C94 0.073(6) 0.048(4) 0.063(5) 0.015(4) 0.022(4) 0.021(4)
C79 0.054(5) 0.043(4) 0.062(5) 0.010(3) 0.003(4) 0.026(4)
C20 0.062(5) 0.057(4) 0.057(4) 0.037(4) 0.027(4) 0.033(4)
C47 0.051(4) 0.050(4) 0.036(4) 0.013(3) -0.003(3) 0.010(4)
C36 0.104(7) 0.065(5) 0.105(7) 0.050(5) 0.064(6) 0.049(5)
C52 0.098(7) 0.042(4) 0.042(4) 0.019(3) 0.038(4) 0.033(4)
C90 0.055(5) 0.064(5) 0.056(5) 0.033(4) 0.022(4) 0.017(4)
C46 0.059(5) 0.040(4) 0.045(4) 0.014(3) 0.013(4) 0.012(4)
C40 0.062(5) 0.038(3) 0.047(4) 0.023(3) 0.017(3) 0.017(3)
C82 0.075(6) 0.062(5) 0.041(4) 0.025(4) -0.001(4) 0.032(4)
C93 0.049(5) 0.054(5) 0.061(5) 0.012(4) 0.003(4) 0.005(4)
C89 0.041(4) 0.047(4) 0.065(5) 0.011(4) -0.002(4) -0.002(3)
O2 0.029(2) 0.033(2) 0.033(2) 0.0158(17) 0.0111(17) 0.0135(18)
O4 0.029(2) 0.032(2) 0.033(2) 0.0128(17) 0.0104(17) 0.0103(18)
O5 0.040(2) 0.0182(18) 0.025(2) 0.0077(15) 0.0035(17) 0.0047(17)
O8 0.064(3) 0.032(2) 0.036(2) 0.0141(18) 0.026(2) 0.025(2)
O3 0.035(2) 0.050(3) 0.044(3) 0.009(2) 0.012(2) 0.014(2)
O1W 0.058(3) 0.055(3) 0.035(2) 0.028(2) 0.017(2) 0.032(3)
O1 0.031(2) 0.033(2) 0.042(2) 0.0153(19) 0.0129(19) 0.0121(18)
O14 0.056(3) 0.048(3) 0.059(3) 0.037(2) 0.029(2) 0.012(2)
O31 0.072(4) 0.079(4) 0.064(3) 0.050(3) 0.039(3) 0.040(3)
N50 0.072(4) 0.060(4) 0.044(3) 0.031(3) 0.030(3) 0.032(3)
C59 0.035(3) 0.049(4) 0.048(4) 0.027(3) 0.023(3) 0.029(3)
N52 0.076(4) 0.060(4) 0.049(3) 0.035(3) 0.032(3) 0.035(3)
C51 0.094(6) 0.057(5) 0.036(4) 0.030(4) 0.042(4) 0.034(5)
C55 0.069(5) 0.081(5) 0.056(5) 0.043(4) 0.039(4) 0.047(5)
O12 0.190(10) 0.146(7) 0.170(8) 0.127(7) 0.039(7) 0.088(7)
C31 0.113(10) 0.128(10) 0.184(13) 0.124(11) 0.072(9) 0.070(8)
O13 0.286(13) 0.220(10) 0.318(13) 0.210(10) 0.167(10) 0.207(10)

loop_
_atom_type_symbol
_atom_type_description
_atom_type_scat_dispersion_real
_atom_type_scat_dispersion_imag
_atom_type_scat_source
C C 0.0033 0.0016 'International Tables Vol C Tables 4.2.6.8 and 6.1.1.4'
H H 0.0000 0.0000 'International Tables Vol C Tables 4.2.6.8 and 6.1.1.4'
N N 0.0061 0.0033 'International Tables Vol C Tables 4.2.6.8 and 6.1.1.4'
O O 0.0106 0.0060 'International Tables Vol C Tables 4.2.6.8 and 6.1.1.4'
U U -9.6767 9.6646 'International Tables Vol C Tables 4.2.6.8 and 6.1.1.4'

loop_
_geom_angle_atom_site_label_1
_geom_angle_atom_site_label_2
_geom_angle_atom_site_label_3
_geom_angle
_geom_angle_site_symmetry_1
_geom_angle_site_symmetry_3
O2 U1 O1 174.69(16) . .
O2 U1 O5 92.85(16) . 2_767
O1 U1 O5 91.05(16) . 2_767
O2 U1 O5 89.53(16) . .
O1 U1 O5 95.06(16) . .
O5 U1 O5 72.82(14) 2_767 .
O2 U1 O11 88.54(16) . 2_767
O1 U1 O11 87.69(17) . 2_767
O5 U1 O11 92.56(13) 2_767 2_767
O5 U1 O11 165.13(14) . 2_767
O2 U1 O6 93.14(16) . .
O1 U1 O6 86.16(16) . .
O5 U1 O6 140.05(12) 2_767 .
O5 U1 O6 67.77(11) . .
O11 U1 O6 127.05(13) 2_767 .
O2 U1 O7 81.49(16) . .
O1 U1 O7 94.01(16) . .
O5 U1 O7 168.02(13) 2_767 .
O5 U1 O7 117.43(12) . .
O11 U1 O7 76.83(13) 2_767 .
O6 U1 O7 51.33(11) . .
O2 U1 C1 81.85(17) . .
O1 U1 C1 95.37(17) . .
O5 U1 C1 163.28(13) 2_767 .
O5 U1 C1 91.21(13) . .
O11 U1 C1 103.09(15) 2_767 .
O6 U1 C1 26.09(13) . .
O7 U1 C1 26.27(13) . .
O2 U1 U1 91.46(12) . 2_767
O1 U1 U1 93.82(12) . 2_767
O5 U1 U1 36.71(9) 2_767 2_767
O5 U1 U1 36.11(8) . 2_767
O11 U1 U1 129.21(10) 2_767 2_767
O6 U1 U1 103.66(8) . 2_767
O7 U1 U1 153.09(8) . 2_767
C1 U1 U1 127.16(10) . 2_767
O2 U1 U2 94.85(12) . .
O1 U1 U2 87.99(12) . .
O5 U1 U2 100.26(9) 2_767 .
O5 U1 U2 28.26(8) . .
O11 U1 U2 166.54(10) 2_767 .
O6 U1 U2 39.85(8) . .
O7 U1 U2 90.77(8) . .
C1 U1 U2 64.66(10) . .
U1 U1 U2 63.825(6) 2_767 .
O2 U1 U2 86.58(12) . 2_767
O1 U1 U2 95.44(12) . 2_767
O5 U1 U2 25.52(9) 2_767 2_767
O5 U1 U2 97.48(8) . 2_767
O11 U1 U2 67.69(10) 2_767 2_767
O6 U1 U2 165.25(8) . 2_767
O7 U1 U2 142.77(8) . 2_767
C1 U1 U2 165.46(11) . 2_767
U1 U1 U2 61.624(6) 2_767 2_767
U2 U1 U2 125.449(6) . 2_767
O3 U2 O4 174.01(18) . .
O3 U2 O5 86.13(17) . .
O4 U2 O5 97.99(16) . .
O3 U2 O8 84.56(18) . .
O4 U2 O8 95.65(17) . .
O5 U2 O8 133.19(14) . .
O3 U2 O10 94.64(18) . .
O4 U2 O10 81.98(16) . .
O5 U2 O10 78.65(14) . .
O8 U2 O10 147.78(14) . .
O3 U2 O1W 89.99(19) . .
O4 U2 O1W 84.19(17) . .
O5 U2 O1W 147.37(14) . .
O8 U2 O1W 78.40(15) . .
O10 U2 O1W 69.38(15) . .
O3 U2 O6 108.80(17) . .
O4 U2 O6 76.91(15) . .
O5 U2 O6 67.10(11) . .
O8 U2 O6 72.90(13) . .
O10 U2 O6 136.24(13) . .
O1W U2 O6 143.57(14) . .
O3 U2 U1 93.83(14) . .
O4 U2 U1 91.87(12) . .
O5 U2 U1 29.25(9) . .
O8 U2 U1 106.10(10) . .
O10 U2 U1 106.09(10) . .
O1W U2 U1 174.34(12) . .
O6 U2 U1 38.20(8) . .
O3 U2 U1 72.82(14) . 2_767
O4 U2 U1 109.23(12) . 2_767
O5 U2 U1 26.00(9) . 2_767
O8 U2 U1 147.82(11) . 2_767
O10 U2 U1 58.97(10) . 2_767
O1W U2 U1 123.04(12) . 2_767
O6 U2 U1 92.74(8) . 2_767
U1 U2 U1 54.550(6) . 2_767
C1 O7 U1 91.3(3) . .
C1 O6 U1 92.7(3) . .
C1 O6 U2 153.7(4) . .
U1 O6 U2 101.95(12) . .
C69 N21 C72 112.6(5) . .
C69 N21 C73 120.6(5) . .
C72 N21 C73 126.1(5) . .
C21 O10 U2 138.9(4) . .
C112 N39 C110 121.8(5) . .
C112 N39 C111 111.8(6) . .
C110 N39 C111 125.7(5) . .
C21 O11 U1 117.9(4) . 2_767
C75 N27 C62 121.5(5) 2_665 .
C75 N27 C60 113.0(5) 2_665 .
C62 N27 C60 122.9(5) . .
C59 N28 C61 123.5(5) . .
C59 N28 C60 112.7(5) . .
C61 N28 C60 123.0(5) . .
C59 N17 C76 111.6(5) 2_665 .
C59 N17 C74 121.8(5) 2_665 .
C76 N17 C74 122.2(5) . .
C106 N35 C104 123.8(5) . .
C106 N35 C107 111.2(5) . .
C104 N35 C107 124.8(5) . .
C8 N1 C9 111.2(5) . .
O10 C21 O11 123.6(5) . .
O10 C21 C22 118.1(5) . .
O11 C21 C22 118.2(5) . .
N1 C8 C6 113.0(5) . .
C63 N25 C66 111.8(5) . .
C63 N25 C67 123.2(5) . .
C66 N25 C67 124.8(6) . .
C75 N18 C73 123.2(5) . .
C75 N18 C76 113.0(5) . .
C73 N18 C76 122.8(5) . .
N17 C76 N18 112.6(5) . .
N17 C76 C60 103.9(4) . 2_665
N18 C76 C60 103.0(5) . 2_665
C105 N38 C109 123.8(6) . .
C105 N38 C108 112.9(5) . .
C109 N38 C108 123.1(5) . .
C77 N5 C94 121.6(6) . 2_656
C77 N5 C79 113.5(6) . .
C94 N5 C79 122.7(6) 2_656 .
C102 N31 C99 112.4(5) . .
C102 N31 C97 123.0(5) . .
C99 N31 C97 124.1(5) . .
C70 N19 C74 122.9(5) . .
C70 N19 C72 113.1(5) . .
C74 N19 C72 123.8(5) . .
C84 N11 C82 121.8(6) . .
C84 N11 C85 112.7(7) . .
C82 N11 C85 125.4(7) . .
C77 N6 C81 123.5(6) . .
C77 N6 C80 113.6(6) . .
C81 N6 C80 122.7(6) . .
N27 C60 N28 114.3(5) . .
N27 C60 C76 103.6(5) . 2_665
N28 C60 C76 102.8(4) . 2_665
C45 N46 C49 120.4(6) . .
C45 N46 C48 112.9(7) . .
C49 N46 C48 126.7(6) . .
C46 N44 C48 112.9(6) . .
C46 N44 C50 122.2(6) . .
C48 N44 C50 123.6(6) . .
C102 N32 C100 114.5(5) . .
C102 N32 C104 123.1(5) . .
C100 N32 C104 121.4(5) . .
C70 N20 C68 123.4(6) . .
C70 N20 C71 112.0(5) . .
C68 N20 C71 124.0(5) . .
C83 N10 C86 111.7(6) . .
C83 N10 C87 122.1(6) . .
C86 N10 C87 125.2(7) . .
C105 N37 C107 112.5(5) . .
C105 N37 C103 122.7(5) . .
C107 N37 C103 123.9(6) . .
C95 N29 C97 122.7(5) . .
C95 N29 C96 111.0(5) . .
C97 N29 C96 124.4(5) . .
C26 C27 C22 121.1(5) . .
C106 N36 C108 112.5(5) . .
C106 N36 C110 122.9(5) . .
C108 N36 C110 124.1(5) . .
C95 N40 C109 123.4(5) 2_757 .
C95 N40 C111 111.7(5) 2_757 .
C109 N40 C111 123.9(5) . .
C101 N33 C98 125.5(6) . .
C101 N33 C99 111.5(5) . .
C98 N33 C99 122.2(5) . .
C4 C3 C2 119.3(5) . .
C63 N26 C61 122.2(5) . .
C63 N26 C65 112.5(5) . .
C61 N26 C65 123.8(5) . .
C112 N30 C98 122.6(5) 2_757 .
C112 N30 C96 113.4(5) 2_757 .
C98 N30 C96 123.7(6) . .
C101 N34 C100 113.8(5) . .
C101 N34 C103 122.7(6) . .
C100 N34 C103 122.5(5) . .
C18 N3 C19 110.1(5) . .
C64 N23 C68 121.9(5) . .
C64 N23 C66 111.0(6) . .
C68 N23 C66 124.6(6) . .
C7 C6 C5 118.4(5) . .
C7 C6 C8 121.3(6) . .
C5 C6 C8 120.3(6) . .
C43 N41 C44 124.0(6) . .
C43 N41 C42 112.2(6) . .
C44 N41 C42 123.5(6) . .
C38 N4 C39 115.1(5) . .
C90 N16 C94 120.2(6) . .
C90 N16 C92 111.6(6) . .
C94 N16 C92 127.9(7) . .
N28 C61 N26 113.7(5) . .
C28 N2 C29 114.7(4) . .
C46 N43 C47 112.7(7) . .
C46 N43 C44 122.3(6) . .
C47 N43 C44 124.8(6) . .
N19 C74 N17 114.5(5) . .
C7 C2 C3 119.2(5) . .
C7 C2 C1 121.3(5) . .
C3 C2 C1 119.0(5) . .
C64 N24 C62 120.9(6) . .
C64 N24 C65 113.2(5) . .
C62 N24 C65 125.8(6) . .
C25 C24 C23 120.0(6) . .
C88 N12 C84 123.0(7) . .
C88 N12 C86 123.7(7) . .
C84 N12 C86 110.3(7) . .
O6 C1 O7 119.8(5) . .
O6 C1 C2 120.7(5) . .
O7 C1 C2 119.3(5) . .
O6 C1 U1 61.2(3) . .
O7 C1 U1 62.5(3) . .
C2 C1 U1 157.0(4) . .
C14 C13 C12 120.8(6) . .
N39 C110 N36 114.4(5) . .
C13 C14 C15 118.7(6) . .
C13 C14 C18 119.7(6) . .
C15 C14 C18 121.5(6) . .
C2 C7 C6 121.4(6) . .
N2 C28 C26 110.8(5) . .
N21 C72 N19 114.5(5) . .
N21 C72 C71 102.7(5) . .
N19 C72 C71 102.0(5) . .
C23 C22 C27 119.4(5) . .
C23 C22 C21 120.2(5) . .
C27 C22 C21 120.4(5) . .
N42 C42 N41 113.8(6) . .
N42 C42 C57 103.0(6) . 2_766
N41 C42 C57 103.3(5) . 2_766
C78 N7 C93 123.0(7) . 2_656
C78 N7 C79 112.9(6) . .
C93 N7 C79 123.3(7) 2_656 .
C69 N22 C71 112.2(5) . .
C69 N22 C67 120.3(5) . .
C71 N22 C67 126.0(5) . .
C3 C4 C5 121.0(6) . .
C24 C23 C22 120.2(5) . .
C27 C26 C25 118.3(5) . .
C27 C26 C28 120.4(6) . .
C25 C26 C28 121.3(5) . .
C52 N48 C56 123.4(6) . .
C52 N48 C54 112.7(6) . .
C56 N48 C54 123.3(7) . .
N46 C49 N49 114.0(5) . .
C52 N47 C50 122.3(7) . .
C52 N47 C53 110.8(7) . .
C50 N47 C53 122.2(6) . .
C45 N45 C47 112.7(6) . .
C45 N45 C41 120.3(6) . .
C47 N45 C41 124.4(6) . .
C51 N49 C53 111.5(7) . .
C51 N49 C49 123.0(6) . .
C53 N49 C49 125.5(7) . .
C24 C25 C26 120.9(6) . .
N27 C62 N24 115.6(5) . .
C83 N9 C81 122.4(7) . .
C83 N9 C85 111.7(7) . .
C81 N9 C85 124.4(6) . .
N3 C18 C14 112.2(5) . .
O17 C75 N18 126.7(6) . .
O17 C75 N27 126.2(6) . 2_665
N18 C75 N27 107.2(5) . 2_665
N25 C66 N23 114.2(5) . .
N25 C66 C65 104.2(5) . .
N23 C66 C65 104.8(5) . .
C13 C12 C17 119.7(6) . .
C13 C12 C11 120.7(6) . .
C17 C12 C11 119.5(5) . .
C58 N42 C41 122.2(6) 2_766 .
C58 N42 C42 112.4(6) 2_766 .
C41 N42 C42 124.9(6) . .
O24 C105 N38 126.7(7) . .
O24 C105 N37 125.3(6) . .
N38 C105 N37 108.0(6) . .
N32 C100 N34 114.8(5) . .
N32 C100 C99 102.7(5) . .
N34 C100 C99 101.7(5) . .
O9 C11 O8 122.9(7) . .
O9 C11 C12 119.1(7) . .
O8 C11 C12 117.9(5) . .
O16 C69 N21 125.8(6) . .
O16 C69 N22 125.5(6) . .
N21 C69 N22 108.7(5) . .
O26 C43 N41 126.5(7) . .
O26 C43 N52 125.0(7) . 2_766
N41 C43 N52 108.5(6) . 2_766
N8 C80 N6 115.1(6) . .
N8 C80 C79 103.4(6) . .
N6 C80 C79 103.0(5) . .
O21 C106 N36 126.7(6) . .
O21 C106 N35 124.8(6) . .
N36 C106 N35 108.5(5) . .
N35 C104 N32 113.3(5) . .
O30 C45 N46 125.5(7) . .
O30 C45 N45 126.6(7) . .
N46 C45 N45 107.9(6) . .
N9 C81 N6 114.1(6) . .
C10 C9 N1 114.3(5) . .
C91 N13 C87 127.3(7) . .
C91 N13 C89 111.3(7) . .
C87 N13 C89 121.0(7) . .
O15 C63 N26 125.8(6) . .
O15 C63 N25 125.6(6) . .
N26 C63 N25 108.5(5) . .
N42 C41 N45 113.2(5) . .
N41 C44 N43 116.2(6) . .
O23 C95 N40 126.7(6) . 2_757
O23 C95 N29 124.7(6) . .
N40 C95 N29 108.6(5) 2_757 .
C89 N14 C92 112.8(7) . .
C89 N14 C93 122.6(7) . .
C92 N14 C93 124.0(7) . .
N29 C96 N30 114.7(5) . .
N29 C96 C111 104.1(5) . 2_757
N30 C96 C111 102.8(5) . 2_757
N18 C73 N21 113.0(5) . .
N49 C53 N47 113.8(6) . .
N49 C53 C54 104.2(6) . .
N47 C53 C54 103.8(6) . .
N29 C97 N31 115.1(5) . .
N3 C19 C20 113.8(5) . .
N36 C108 N38 114.5(5) . .
N36 C108 C107 103.8(5) . .
N38 C108 C107 102.3(5) . .
N46 C48 N44 116.2(6) . .
N46 C48 C47 103.0(6) . .
N44 C48 C47 102.4(6) . .
N37 C107 N35 114.3(5) . .
N37 C107 C108 104.2(5) . .
N35 C107 C108 103.9(5) . .
N30 C98 N33 112.9(5) . .
N14 C92 N16 114.8(6) . .
N14 C92 C91 104.4(7) . .
N16 C92 C91 104.3(6) . .
N24 C65 N26 114.6(5) . .
N24 C65 C66 103.1(5) . .
N26 C65 C66 102.7(5) . .
N11 C85 N9 115.0(6) . .
N11 C85 C86 103.6(6) . .
N9 C85 C86 103.4(6) . .
C16 C15 C14 120.3(6) . .
N31 C99 N33 115.0(5) . .
N31 C99 C100 103.0(5) . .
N33 C99 C100 103.6(5) . .
O20 C112 N30 125.6(6) . 2_757
O20 C112 N39 126.3(6) . .
N30 C112 N39 108.1(5) 2_757 .
C9 C10 C10 111.6(7) . 2_656
C78 N8 C82 122.3(7) . .
C78 N8 C80 112.1(7) . .
C82 N8 C80 124.9(6) . .
O19 C70 N19 125.6(6) . .
O19 C70 N20 125.3(6) . .
N19 C70 N20 109.1(5) . .
N2 C29 C30 112.6(5) . .
N37 C103 N34 114.4(5) . .
N22 C71 N20 116.3(6) . .
N22 C71 C72 103.7(5) . .
N20 C71 C72 103.6(5) . .
C34 C33 C32 122.9(8) . .
N20 C68 N23 116.0(5) . .
N40 C111 N39 113.9(5) . .
N40 C111 C96 104.1(5) . 2_757
N39 C111 C96 103.8(5) . 2_757
C4 C5 C6 120.6(6) . .
C58 N51 C57 112.4(6) . .
C58 N51 C56 120.5(6) . .
C57 N51 C56 126.1(6) . .
N13 C91 N15 115.7(7) . .
N13 C91 C92 103.8(6) . .
N15 C91 C92 103.1(6) . .
C90 N15 C91 113.6(6) . .
C90 N15 C88 123.1(6) . .
C91 N15 C88 123.0(6) . .
C33 C34 C35 117.7(7) . .
C33 C34 C38 121.1(7) . .
C35 C34 C38 121.0(6) . .
N10 C86 N12 113.5(6) . .
N10 C86 C85 104.3(6) . .
N12 C86 C85 104.9(6) . .
N50 C54 N48 114.6(5) . .
N50 C54 C53 103.4(6) . .
N48 C54 C53 102.4(7) . .
C37 C32 C33 116.8(7) . .
C37 C32 C31 116.9(9) . .
C33 C32 C31 126.3(10) . .
N47 C50 N44 113.0(6) . .
N48 C56 N51 113.6(6) . .
O34 C77 N6 126.2(7) . .
O34 C77 N5 127.0(7) . .
N6 C77 N5 106.8(6) . .
O18 C64 N23 125.5(7) . .
O18 C64 N24 127.0(7) . .
N23 C64 N24 107.5(6) . .
O22 C102 N32 127.0(6) . .
O22 C102 N31 125.6(6) . .
N32 C102 N31 107.4(6) . .
N4 C39 C40 117.2(5) . .
C29 C30 C30 112.2(7) . 2_777
C17 C16 C15 120.1(7) . .
O33 C83 N9 125.3(8) . .
O33 C83 N10 126.1(7) . .
N9 C83 N10 108.5(7) . .
O25 C101 N33 124.5(6) . .
O25 C101 N34 126.0(6) . .
N33 C101 N34 109.5(6) . .
C36 C37 C32 121.3(8) . .
N4 C38 C34 116.5(6) . .
N13 C87 N10 113.9(6) . .
O37 C78 N8 125.8(8) . .
O37 C78 N7 125.3(7) . .
N8 C78 N7 108.9(7) . .
N52 C57 N51 112.2(6) . .
N52 C57 C42 104.4(5) . 2_766
N51 C57 C42 104.1(5) . 2_766
N40 C109 N38 113.7(5) . .
C16 C17 C12 120.3(6) . .
N22 C67 N25 114.1(5) . .
O29 C58 N51 126.9(7) . .
O29 C58 N42 125.1(6) . 2_766
N51 C58 N42 107.9(6) . 2_766
C34 C35 C36 119.9(7) . .
O36 C84 N11 126.4(8) . .
O36 C84 N12 125.3(8) . .
N11 C84 N12 108.4(7) . .
N12 C88 N15 113.5(6) . .
N16 C94 N5 115.1(7) . 2_656
N7 C79 N5 113.7(6) . .
N7 C79 C80 102.6(6) . .
N5 C79 C80 102.5(5) . .
C19 C20 C20 112.1(8) . 2_766
N45 C47 N43 115.3(5) . .
N45 C47 C48 102.7(6) . .
N43 C47 C48 103.4(6) . .
C37 C36 C35 121.4(9) . .
O28 C52 N48 125.6(8) . .
O28 C52 N47 124.8(9) . .
N48 C52 N47 109.4(6) . .
O35 C90 N15 127.0(7) . .
O35 C90 N16 125.7(7) . .
N15 C90 N16 107.3(6) . .
O27 C46 N44 126.4(7) . .
O27 C46 N43 125.6(7) . .
N44 C46 N43 108.0(6) . .
C40 C40 C39 114.3(7) 2_867 .
N11 C82 N8 114.3(5) . .
N7 C93 N14 113.4(6) 2_656 .
O32 C89 N14 127.3(8) . .
O32 C89 N13 125.1(8) . .
N14 C89 N13 107.5(8) . .
U2 O5 U1 128.48(16) . 2_767
U2 O5 U1 122.49(15) . .
U1 O5 U1 107.18(14) 2_767 .
C11 O8 U2 141.2(5) . .
C51 N50 C55 123.4(6) . .
C51 N50 C54 111.2(7) . .
C55 N50 C54 122.8(6) . .
O14 C59 N28 125.1(6) . .
O14 C59 N17 126.4(6) . 2_665
N28 C59 N17 108.4(5) . 2_665
C43 N52 C57 111.1(6) 2_766 .
C43 N52 C55 121.9(6) 2_766 .
C57 N52 C55 123.7(6) . .
O31 C51 N50 125.2(8) . .
O31 C51 N49 125.6(8) . .
N50 C51 N49 109.2(6) . .
N50 C55 N52 113.3(6) . .
O12 C31 O13 119.6(13) . .
O12 C31 C32 129.7(15) . .
O13 C31 C32 110.6(10) . .

loop_
_geom_bond_atom_site_label_1
_geom_bond_atom_site_label_2
_geom_bond_distance
_geom_bond_site_symmetry_2
U1 O2 1.767(4) .
U1 O1 1.775(4) .
U1 O5 2.263(3) 2_767
U1 O5 2.295(3) .
U1 O11 2.375(4) 2_767
U1 O6 2.504(3) .
U1 O7 2.532(4) .
U1 C1 2.855(5) .
U1 U1 3.6678(4) 2_767
U1 U2 3.9615(3) .
U1 U2 4.0407(3) 2_767
U2 O3 1.766(4) .
U2 O4 1.775(4) .
U2 O5 2.224(3) .
U2 O8 2.286(4) .
U2 O10 2.436(4) .
U2 O1W 2.455(4) .
U2 O6 2.595(3) .
U2 U1 4.0407(3) 2_767
O7 C1 1.264(6) .
O6 C1 1.257(6) .
O37 C78 1.251(9) .
O19 C70 1.225(7) .
O16 C69 1.228(7) .
O23 C95 1.219(7) .
O24 C105 1.217(7) .
N21 C69 1.355(8) .
N21 C72 1.448(8) .
N21 C73 1.453(8) .
O26 C43 1.224(8) .
O29 C58 1.216(8) .
O20 C112 1.216(7) .
O15 C63 1.233(7) .
O17 C75 1.222(7) .
O21 C106 1.222(7) .
O25 C101 1.251(8) .
O30 C45 1.229(8) .
O10 C21 1.244(7) .
N39 C112 1.367(8) .
N39 C110 1.423(8) .
N39 C111 1.467(8) .
O11 C21 1.260(7) .
O11 U1 2.375(4) 2_767
N27 C75 1.374(8) 2_665
N27 C62 1.434(8) .
N27 C60 1.442(8) .
O35 C90 1.227(8) .
N28 C59 1.360(8) .
N28 C61 1.438(8) .
N28 C60 1.442(7) .
O33 C83 1.224(8) .
N17 C59 1.361(7) 2_665
N17 C76 1.445(7) .
N17 C74 1.453(8) .
O32 C89 1.207(10) .
O18 C64 1.216(8) .
N35 C106 1.377(8) .
N35 C104 1.438(8) .
N35 C107 1.451(7) .
N1 C8 1.485(8) .
N1 C9 1.491(7) .
C21 C22 1.510(8) .
O22 C102 1.219(8) .
O28 C52 1.221(8) .
O27 C46 1.225(8) .
C8 C6 1.489(8) .
N25 C63 1.366(8) .
N25 C66 1.430(8) .
N25 C67 1.454(8) .
O36 C84 1.214(9) .
N18 C75 1.365(8) .
N18 C73 1.442(8) .
N18 C76 1.456(7) .
C76 C60 1.536(8) 2_665
O34 C77 1.191(8) .
N38 C105 1.353(8) .
N38 C109 1.440(8) .
N38 C108 1.463(8) .
N5 C77 1.379(9) .
N5 C94 1.430(9) 2_656
N5 C79 1.459(8) .
N31 C102 1.358(8) .
N31 C99 1.439(8) .
N31 C97 1.457(7) .
N19 C70 1.335(8) .
N19 C74 1.441(8) .
N19 C72 1.456(7) .
O9 C11 1.202(8) .
N11 C84 1.382(10) .
N11 C82 1.419(10) .
N11 C85 1.440(9) .
N6 C77 1.366(9) .
N6 C81 1.458(9) .
N6 C80 1.463(8) .
C60 C76 1.536(8) 2_665
N46 C45 1.355(9) .
N46 C49 1.427(10) .
N46 C48 1.430(9) .
N44 C46 1.355(9) .
N44 C48 1.451(9) .
N44 C50 1.453(10) .
N32 C102 1.341(8) .
N32 C100 1.413(8) .
N32 C104 1.455(8) .
N20 C70 1.366(8) .
N20 C68 1.424(8) .
N20 C71 1.435(8) .
N10 C83 1.394(10) .
N10 C86 1.416(9) .
N10 C87 1.425(9) .
N37 C105 1.358(8) .
N37 C107 1.441(8) .
N37 C103 1.443(8) .
N29 C95 1.397(8) .
N29 C97 1.421(8) .
N29 C96 1.442(7) .
C27 C26 1.375(8) .
C27 C22 1.382(7) .
N36 C106 1.356(8) .
N36 C108 1.441(7) .
N36 C110 1.460(8) .
N40 C95 1.360(8) 2_757
N40 C109 1.422(8) .
N40 C111 1.451(8) .
N33 C101 1.333(8) .
N33 C98 1.464(7) .
N33 C99 1.468(8) .
C3 C4 1.367(8) .
C3 C2 1.408(8) .
N26 C63 1.331(8) .
N26 C61 1.454(8) .
N26 C65 1.459(8) .
N30 C112 1.357(8) 2_757
N30 C98 1.452(8) .
N30 C96 1.454(8) .
N34 C101 1.334(8) .
N34 C100 1.449(8) .
N34 C103 1.478(7) .
N3 C18 1.483(8) .
N3 C19 1.489(7) .
N23 C64 1.375(8) .
N23 C68 1.450(8) .
N23 C66 1.463(8) .
C6 C7 1.384(8) .
C6 C5 1.389(9) .
N41 C43 1.358(8) .
N41 C44 1.420(9) .
N41 C42 1.455(8) .
N4 C38 1.432(8) .
N4 C39 1.453(7) .
N16 C90 1.405(9) .
N16 C94 1.414(9) .
N16 C92 1.428(9) .
N2 C28 1.456(7) .
N2 C29 1.481(7) .
N43 C46 1.376(10) .
N43 C47 1.431(8) .
N43 C44 1.433(10) .
C2 C7 1.381(7) .
C2 C1 1.491(8) .
N24 C64 1.377(9) .
N24 C62 1.440(8) .
N24 C65 1.441(8) .
C24 C25 1.368(9) .
C24 C23 1.370(8) .
N12 C88 1.387(11) .
N12 C84 1.403(10) .
N12 C86 1.458(9) .
C13 C14 1.381(8) .
C13 C12 1.388(8) .
C14 C15 1.400(10) .
C14 C18 1.494(8) .
C28 C26 1.509(8) .
C72 C71 1.558(9) .
C22 C23 1.377(8) .
C42 N42 1.440(8) .
C42 C57 1.533(10) 2_766
N7 C78 1.367(10) .
N7 C93 1.429(9) 2_656
N7 C79 1.446(9) .
N22 C69 1.372(8) .
N22 C71 1.429(8) .
N22 C67 1.452(8) .
C4 C5 1.379(9) .
C26 C25 1.390(9) .
N48 C52 1.343(10) .
N48 C56 1.438(10) .
N48 C54 1.461(8) .
C49 N49 1.471(10) .
N47 C52 1.347(9) .
N47 C50 1.420(11) .
N47 C53 1.471(9) .
N45 C45 1.369(9) .
N45 C47 1.424(8) .
N45 C41 1.433(8) .
N49 C51 1.365(10) .
N49 C53 1.442(9) .
N9 C83 1.355(9) .
N9 C81 1.424(10) .
N9 C85 1.451(9) .
C75 N27 1.374(8) 2_665
C66 C65 1.515(9) .
C12 C17 1.395(9) .
C12 C11 1.488(9) .
N42 C58 1.379(9) 2_766
N42 C41 1.429(8) .
C100 C99 1.541(9) .
C11 O8 1.282(8) .
C43 N52 1.389(9) 2_766
C80 N8 1.461(10) .
C80 C79 1.558(10) .
C9 C10 1.478(9) .
N13 C91 1.415(10) .
N13 C87 1.416(9) .
N13 C89 1.431(10) .
C95 N40 1.360(8) 2_757
N14 C89 1.350(10) .
N14 C92 1.427(10) .
N14 C93 1.444(9) .
C96 C111 1.532(9) 2_757
C53 C54 1.526(12) .
C19 C20 1.494(9) .
C108 C107 1.525(9) .
C48 C47 1.558(11) .
C92 C91 1.552(11) .
C85 C86 1.544(11) .
C15 C16 1.397(10) .
C112 N30 1.357(8) 2_757
C10 C10 1.510(12) 2_656
N8 C78 1.349(9) .
N8 C82 1.432(10) .
C29 C30 1.504(8) .
C33 C34 1.357(9) .
C33 C32 1.398(10) .
C111 C96 1.532(9) 2_757
N51 C58 1.356(8) .
N51 C57 1.441(9) .
N51 C56 1.451(9) .
C91 N15 1.431(9) .
N15 C90 1.364(9) .
N15 C88 1.454(10) .
C34 C35 1.368(10) .
C34 C38 1.523(9) .
C54 N50 1.460(9) .
C32 C37 1.379(12) .
C32 C31 1.428(13) .
C39 C40 1.505(8) .
C30 C30 1.514(11) 2_777
C16 C17 1.362(10) .
C37 C36 1.310(11) .
C57 N52 1.440(8) .
C57 C42 1.534(10) 2_766
C58 N42 1.379(9) 2_766
C35 C36 1.394(11) .
C94 N5 1.430(9) 2_656
C20 C20 1.528(12) 2_766
C40 C40 1.472(12) 2_867
C93 N7 1.429(9) 2_656
O5 U1 2.263(3) 2_767
O14 C59 1.230(7) .
O31 C51 1.226(8) .
N50 C51 1.365(10) .
N50 C55 1.430(10) .
C59 N17 1.361(7) 2_665
N52 C43 1.389(9) 2_766
N52 C55 1.449(8) .
O12 C31 1.158(13) .
C31 O13 1.340(16) .
